data_7203073
loop_
_publ_author_name
'Piotrkowska, Barbara'
'Gdaniec, Maria'
'Milewska, Maria J.'
'Po\/lo\'nski, Tadeusz'

_publ_section_title
;
 Aryl--perfluoroaryl stacking interactions, hydrogen bonding and steric
 effects in controlling the structure of supramolecular assemblies of
 N,N&#x2032;-diaryloxalamides
;
_journal_issue 10
_journal_name_full CrystEngComm
_journal_page_first 868
_journal_paper_doi 10.1039/b709654b
_journal_volume 9
_journal_year 2007
_chemical_formula_moiety 'C14 H12 N2 O2, 2(C6 H F5 O)'
_chemical_formula_sum 'C26 H14 F10 N2 O4'
_chemical_formula_weight 608.39
_chemical_name_systematic
;
N,N'-diphenylethanediamide 2,3,4,5,6-pentafluorophenol 1:2
;
_space_group_IT_number 14
_symmetry_cell_setting monoclinic
_symmetry_space_group_name_Hall '-P 2ybc'
_symmetry_space_group_name_H-M 'P 1 21/c 1'
_atom_sites_solution_hydrogens difmap
_atom_sites_solution_primary direct
_atom_sites_solution_secondary difmap
_audit_creation_method SHELXL-97
_cell_angle_alpha 90.00
_cell_angle_beta 94.431(5)
_cell_angle_gamma 90.00
_cell_formula_units_Z 2
_cell_length_a 9.9263(5)
_cell_length_b 5.6969(5)
_cell_length_c 21.2570(13)
_cell_measurement_reflns_used 3790
_cell_measurement_temperature 130(2)
_cell_measurement_theta_max 25
_cell_measurement_theta_min 4
_cell_volume 1198.47(14)
_computing_cell_refinement
;
Oxford Diffraction, CrysAlis Software, Version 1.171, 2003
;
_computing_data_collection
;
Oxford Diffraction, CrysAlis Software, Version 1.171, 2003
;
_computing_data_reduction
;
Oxford Diffraction, CrysAlis Software, Version 1.171, 2003
;
_computing_molecular_graphics
; 'Stereochemical Workstation (Siemens
Analytical X-Ray Instruments, Inc., 1989)'
;
_computing_publication_material 'SHELXL-97 (Sheldrick, 1997)'
_computing_structure_refinement 'SHELXL-97 (Sheldrick, 1997)'
_computing_structure_solution 'SHELXS-97 (Sheldrick, 1997)'
_diffrn_ambient_temperature 130(2)
_diffrn_measured_fraction_theta_full 0.997
_diffrn_measured_fraction_theta_max 0.997
_diffrn_measurement_device_type 'KumaCCD diffractometer'
_diffrn_measurement_method '\o scan'
_diffrn_radiation_monochromator graphite
_diffrn_radiation_source 'fine-focus sealed tube'
_diffrn_radiation_type MoK\a
_diffrn_radiation_wavelength 0.71073
_diffrn_reflns_av_R_equivalents 0.0180
_diffrn_reflns_av_sigmaI/netI 0.0131
_diffrn_reflns_limit_h_max 11
_diffrn_reflns_limit_h_min -11
_diffrn_reflns_limit_k_max 6
_diffrn_reflns_limit_k_min -4
_diffrn_reflns_limit_l_max 25
_diffrn_reflns_limit_l_min -25
_diffrn_reflns_number 7434
_diffrn_reflns_theta_full 25.02
_diffrn_reflns_theta_max 25.02
_diffrn_reflns_theta_min 4.12
_diffrn_standards_decay_% 0
_diffrn_standards_interval_count 50
_exptl_absorpt_coefficient_mu 0.166
_exptl_absorpt_correction_type none
_exptl_crystal_colour colorless
_exptl_crystal_density_diffrn 1.686
_exptl_crystal_density_method 'not measured'
_exptl_crystal_description needle
_exptl_crystal_F_000 612
_exptl_crystal_size_max 0.50
_exptl_crystal_size_mid 0.20
_exptl_crystal_size_min 0.10
_refine_diff_density_max 0.345
_refine_diff_density_min -0.420
_refine_diff_density_rms 0.055
_refine_ls_extinction_method none
_refine_ls_goodness_of_fit_ref 1.087
_refine_ls_hydrogen_treatment constr
_refine_ls_matrix_type full
_refine_ls_number_parameters 192
_refine_ls_number_reflns 2112
_refine_ls_number_restraints 0
_refine_ls_restrained_S_all 1.087
_refine_ls_R_factor_all 0.0518
_refine_ls_R_factor_gt 0.0465
_refine_ls_shift/su_max 0.000
_refine_ls_shift/su_mean 0.000
_refine_ls_structure_factor_coef Fsqd
_refine_ls_weighting_details 'calc w=1/[\s^2^(Fo^2^)+(0.0658P)^2^+0.8916P] where P=(Fo^2^+2Fc^2^)/3'
_refine_ls_weighting_scheme calc
_refine_ls_wR_factor_gt 0.1236
_refine_ls_wR_factor_ref 0.1289
_reflns_number_gt 1866
_reflns_number_total 2112
_reflns_threshold_expression >2sigma(I)
_cod_data_source_file b709654b.txt
_cod_data_source_block 1pfp
_cod_original_sg_symbol_H-M P21/c
_cod_database_code 7203073

loop_
_symmetry_equiv_pos_as_xyz
'x, y, z'
'-x, y+1/2, -z+1/2'
'-x, -y, -z'
'x, -y-1/2, z-1/2'

loop_
_atom_site_label
_atom_site_type_symbol
_atom_site_fract_x
_atom_site_fract_y
_atom_site_fract_z
_atom_site_U_iso_or_equiv
_atom_site_adp_type
_atom_site_occupancy
_atom_site_symmetry_multiplicity
_atom_site_calc_flag
_atom_site_refinement_flags
_atom_site_disorder_assembly
_atom_site_disorder_group
O1 O 0.34661(13) 1.0280(3) 0.45374(7) 0.0319(4) Uani 1 1 d . . .
N1 N 0.54165(15) 1.2414(3) 0.45175(7) 0.0253(4) Uani 1 1 d . . .
H1N H 0.6190 1.2529 0.4717 0.029(6) Uiso 1 1 d R . .
C1 C 0.46363(19) 1.0717(3) 0.47298(9) 0.0239(4) Uani 1 1 d . . .
C2 C 0.50939(18) 1.4055(3) 0.40260(9) 0.0235(4) Uani 1 1 d . . .
C3 C 0.59702(19) 1.5951(3) 0.39833(9) 0.0265(4) Uani 1 1 d . . .
H3A H 0.6735 1.6111 0.4278 0.032 Uiso 1 1 calc R . .
C4 C 0.5721(2) 1.7597(4) 0.35108(9) 0.0304(5) Uani 1 1 d . . .
H4A H 0.6322 1.8882 0.3479 0.036 Uiso 1 1 calc R . .
C5 C 0.4593(2) 1.7381(4) 0.30808(9) 0.0296(5) Uani 1 1 d . . .
H5A H 0.4414 1.8525 0.2760 0.036 Uiso 1 1 calc R . .
C6 C 0.3736(2) 1.5481(4) 0.31274(9) 0.0293(5) Uani 1 1 d . . .
H6A H 0.2969 1.5325 0.2834 0.035 Uiso 1 1 calc R . .
C7 C 0.39783(19) 1.3801(4) 0.35943(9) 0.0266(4) Uani 1 1 d . . .
H7A H 0.3390 1.2495 0.3619 0.032 Uiso 1 1 calc R . .
O1A O 0.80064(14) 1.3736(3) 0.53710(7) 0.0398(4) Uani 1 1 d . . .
H1A H 0.7701 1.2495 0.5495 0.14(2) Uiso 1 1 d R . .
F2A F 0.93134(14) 1.7765(3) 0.51927(7) 0.0475(4) Uani 1 1 d . . .
F3A F 1.13983(14) 1.9170(2) 0.60058(9) 0.0573(5) Uani 1 1 d . . .
F4A F 1.21171(15) 1.6582(4) 0.70535(8) 0.0685(6) Uani 1 1 d . . .
F5A F 1.07992(17) 1.2503(3) 0.72613(7) 0.0642(5) Uani 1 1 d . . .
F6A F 0.87598(14) 1.1041(2) 0.64413(7) 0.0492(4) Uani 1 1 d . . .
C1A C 0.90039(18) 1.4402(4) 0.58027(9) 0.0277(5) Uani 1 1 d . . .
C2A C 0.9683(2) 1.6468(4) 0.57044(10) 0.0307(5) Uani 1 1 d . . .
C3A C 1.0735(2) 1.7175(4) 0.61188(11) 0.0349(5) Uani 1 1 d . . .
C4A C 1.1101(2) 1.5852(4) 0.66457(11) 0.0391(6) Uani 1 1 d . . .
C5A C 1.0429(2) 1.3799(4) 0.67500(10) 0.0370(5) Uani 1 1 d . . .
C6A C 0.9383(2) 1.3076(4) 0.63286(10) 0.0307(5) Uani 1 1 d . . .

loop_
_atom_site_aniso_label
_atom_site_aniso_U_11
_atom_site_aniso_U_22
_atom_site_aniso_U_33
_atom_site_aniso_U_23
_atom_site_aniso_U_13
_atom_site_aniso_U_12
O1 0.0250(7) 0.0331(8) 0.0368(8) 0.0066(6) -0.0030(6) -0.0060(6)
N1 0.0213(8) 0.0276(9) 0.0265(8) 0.0044(7) -0.0021(6) -0.0041(6)
C1 0.0238(9) 0.0226(10) 0.0253(9) -0.0008(8) 0.0015(7) -0.0009(8)
C2 0.0245(9) 0.0226(10) 0.0237(9) 0.0005(7) 0.0046(7) 0.0008(7)
C3 0.0254(10) 0.0256(10) 0.0285(10) -0.0015(8) 0.0015(8) -0.0024(8)
C4 0.0339(11) 0.0245(10) 0.0334(11) 0.0016(8) 0.0070(8) -0.0054(8)
C5 0.0338(11) 0.0273(11) 0.0282(10) 0.0052(8) 0.0052(8) 0.0050(8)
C6 0.0273(10) 0.0329(11) 0.0276(10) 0.0020(8) 0.0014(8) 0.0024(8)
C7 0.0261(10) 0.0263(10) 0.0273(10) 0.0006(8) 0.0018(8) -0.0027(8)
O1A 0.0256(7) 0.0598(11) 0.0324(8) -0.0097(8) -0.0077(6) -0.0075(7)
F2A 0.0436(8) 0.0510(9) 0.0491(8) 0.0207(7) 0.0115(6) 0.0082(6)
F3A 0.0416(8) 0.0319(8) 0.1006(13) -0.0154(8) 0.0189(8) -0.0153(6)
F4A 0.0413(8) 0.0983(14) 0.0621(10) -0.0455(10) -0.0198(7) 0.0044(8)
F5A 0.0669(10) 0.0852(12) 0.0400(8) 0.0208(8) 0.0013(7) 0.0276(9)
F6A 0.0514(8) 0.0313(7) 0.0672(9) 0.0077(7) 0.0190(7) -0.0009(6)
C1A 0.0204(9) 0.0336(11) 0.0288(10) -0.0072(8) 0.0009(8) -0.0016(8)
C2A 0.0292(10) 0.0304(11) 0.0331(11) 0.0027(9) 0.0069(8) 0.0034(9)
C3A 0.0262(10) 0.0252(11) 0.0541(14) -0.0114(10) 0.0093(9) -0.0054(8)
C4A 0.0256(10) 0.0501(14) 0.0404(12) -0.0227(11) -0.0053(9) 0.0030(10)
C5A 0.0384(12) 0.0454(14) 0.0274(11) 0.0003(10) 0.0029(9) 0.0150(10)
C6A 0.0328(11) 0.0236(10) 0.0372(11) -0.0005(9) 0.0119(9) 0.0021(8)

loop_
_atom_type_symbol
_atom_type_description
_atom_type_scat_dispersion_real
_atom_type_scat_dispersion_imag
_atom_type_scat_source
C C 0.0033 0.0016 'International Tables Vol C Tables 4.2.6.8 and 6.1.1.4'
H H 0.0000 0.0000 'International Tables Vol C Tables 4.2.6.8 and 6.1.1.4'
N N 0.0061 0.0033 'International Tables Vol C Tables 4.2.6.8 and 6.1.1.4'
O O 0.0106 0.0060 'International Tables Vol C Tables 4.2.6.8 and 6.1.1.4'
F F 0.0171 0.0103 'International Tables Vol C Tables 4.2.6.8 and 6.1.1.4'

loop_
_geom_angle_atom_site_label_1
_geom_angle_atom_site_label_2
_geom_angle_atom_site_label_3
_geom_angle
_geom_angle_site_symmetry_1
_geom_angle_site_symmetry_3
_geom_angle_publ_flag
C1 N1 C2 128.31(16) . . ?
C1 N1 H1N 114.3 . . ?
C2 N1 H1N 117.3 . . ?
O1 C1 N1 126.28(18) . . ?
O1 C1 C1 121.2(2) . 3_676 ?
N1 C1 C1 112.57(19) . 3_676 ?
C7 C2 C3 120.45(18) . . ?
C7 C2 N1 122.71(17) . . ?
C3 C2 N1 116.84(17) . . ?
C4 C3 C2 119.70(18) . . ?
C4 C3 H3A 120.1 . . ?
C2 C3 H3A 120.1 . . ?
C3 C4 C5 120.37(18) . . ?
C3 C4 H4A 119.8 . . ?
C5 C4 H4A 119.8 . . ?
C6 C5 C4 119.23(18) . . ?
C6 C5 H5A 120.4 . . ?
C4 C5 H5A 120.4 . . ?
C5 C6 C7 121.15(18) . . ?
C5 C6 H6A 119.4 . . ?
C7 C6 H6A 119.4 . . ?
C6 C7 C2 119.10(18) . . ?
C6 C7 H7A 120.5 . . ?
C2 C7 H7A 120.5 . . ?
C1A O1A H1A 107.1 . . ?
O1A C1A C6A 122.49(19) . . ?
O1A C1A C2A 118.51(19) . . ?
C6A C1A C2A 118.99(18) . . ?
F2A C2A C3A 120.29(19) . . ?
F2A C2A C1A 119.10(18) . . ?
C3A C2A C1A 120.6(2) . . ?
F3A C3A C2A 119.5(2) . . ?
F3A C3A C4A 120.4(2) . . ?
C2A C3A C4A 120.1(2) . . ?
F4A C4A C5A 120.6(2) . . ?
F4A C4A C3A 119.6(2) . . ?
C5A C4A C3A 119.85(19) . . ?
F5A C5A C4A 119.6(2) . . ?
F5A C5A C6A 120.4(2) . . ?
C4A C5A C6A 120.0(2) . . ?
F6A C6A C1A 121.13(19) . . ?
F6A C6A C5A 118.4(2) . . ?
C1A C6A C5A 120.5(2) . . ?

loop_
_geom_bond_atom_site_label_1
_geom_bond_atom_site_label_2
_geom_bond_distance
_geom_bond_site_symmetry_2
_geom_bond_publ_flag
O1 C1 1.227(2) . ?
N1 C1 1.339(2) . ?
N1 C2 1.420(2) . ?
N1 H1N 0.8501 . ?
C1 C1 1.543(4) 3_676 ?
C2 C7 1.390(3) . ?
C2 C3 1.394(3) . ?
C3 C4 1.382(3) . ?
C3 H3A 0.9500 . ?
C4 C5 1.395(3) . ?
C4 H4A 0.9500 . ?
C5 C6 1.385(3) . ?
C5 H5A 0.9500 . ?
C6 C7 1.386(3) . ?
C6 H6A 0.9500 . ?
C7 H7A 0.9500 . ?
O1A C1A 1.351(2) . ?
O1A H1A 0.8204 . ?
F2A C2A 1.342(2) . ?
F3A C3A 1.345(2) . ?
F4A C4A 1.344(2) . ?
F5A C5A 1.341(3) . ?
F6A C6A 1.344(2) . ?
C1A C6A 1.377(3) . ?
C1A C2A 1.380(3) . ?
C2A C3A 1.374(3) . ?
C3A C4A 1.375(3) . ?
C4A C5A 1.373(4) . ?
C5A C6A 1.381(3) . ?

loop_
_geom_hbond_atom_site_label_D
_geom_hbond_atom_site_label_H
_geom_hbond_atom_site_label_A
_geom_hbond_distance_DH
_geom_hbond_distance_HA
_geom_hbond_distance_DA
_geom_hbond_angle_DHA
_geom_hbond_site_symmetry_A
N1 H1N O1 0.85 2.26 2.698(2) 112.1 3_676
N1 H1N O1A 0.85 2.30 3.122(2) 164.0 .
O1A H1A O1 0.82 1.96 2.730(2) 156.4 3_676
O1A H1A F6A 0.82 2.35 2.798(2) 115.3 .
